data_1513710
loop_
_publ_author_name
'Chiang, Karen P.'
'Bellows, Sarina M.'
'Brennessel, William W.'
'Holland, Patrick L.'

_publ_section_title
;
 Multimetallic Cooperativity in Activation of Dinitrogen at Iron-Potassium
 Sites.
;
_journal_issue 1
_journal_name_full 'Chemical science (Royal Society of Chemistry : 2010)'
_journal_page_first 267
_journal_paper_doi 10.1039/C3SC52487F
_journal_volume 5
_journal_year 2014
_chemical_formula_moiety 'C82 H116 Fe2 K2 N4 O2'
_chemical_formula_sum 'C82 H116 Fe2 K2 N4 O2'
_chemical_formula_weight 1379.69
_chemical_name_common holkc14
_chemical_name_systematic
; 
 ? 
;
_space_group_IT_number 15
_symmetry_cell_setting monoclinic
_symmetry_space_group_name_Hall '-C 2yc'
_symmetry_space_group_name_H-M 'C 1 2/c 1'
_atom_sites_solution_hydrogens geom
_atom_sites_solution_primary direct
_atom_sites_solution_secondary difmap
_audit_creation_method SHELXL-97
_cell_angle_alpha 90.00
_cell_angle_beta 111.588(1)
_cell_angle_gamma 90.00
_cell_formula_units_Z 4
_cell_length_a 37.332(2)
_cell_length_b 9.7164(6)
_cell_length_c 23.2858(13)
_cell_measurement_reflns_used 4067
_cell_measurement_temperature 100.0(1)
_cell_measurement_theta_max 27.56
_cell_measurement_theta_min 2.28
_cell_volume 7854.0(8)
_computing_cell_refinement 'SAINT (Bruker, 2009)'
_computing_data_collection 'APEX2 (Bruker, 2010)'
_computing_data_reduction 'SAINT (Bruker, 2009)'
_computing_molecular_graphics 'SHELXTL (Sheldrick, 2008)'
_computing_publication_material 'SHELXTL (Sheldrick, 2008)'
_computing_structure_refinement 'SHELXL-97 (Sheldrick, 2008)'
_computing_structure_solution 'SIR97 (Altomare et al., 1999)'
_diffrn_ambient_temperature 100.0(1)
_diffrn_measured_fraction_theta_full 1.000
_diffrn_measured_fraction_theta_max 1.000
_diffrn_measurement_device_type 'Bruker SMART APEX II CCD Platform'
_diffrn_measurement_method 'area detector, \w scans per \f'
_diffrn_radiation_monochromator graphite
_diffrn_radiation_source 'fine-focus sealed tube'
_diffrn_radiation_type MoK\a
_diffrn_radiation_wavelength 0.71073
_diffrn_reflns_av_R_equivalents 0.1000
_diffrn_reflns_av_sigmaI/netI 0.0918
_diffrn_reflns_limit_h_max 51
_diffrn_reflns_limit_h_min -52
_diffrn_reflns_limit_k_max 13
_diffrn_reflns_limit_k_min -13
_diffrn_reflns_limit_l_max 32
_diffrn_reflns_limit_l_min -32
_diffrn_reflns_number 46412
_diffrn_reflns_theta_full 30.03
_diffrn_reflns_theta_max 30.03
_diffrn_reflns_theta_min 1.81
_diffrn_standards_number 0
_exptl_absorpt_coefficient_mu 0.521
_exptl_absorpt_correction_T_max 0.9497
_exptl_absorpt_correction_T_min 0.8939
_exptl_absorpt_correction_type multi-scan
_exptl_absorpt_process_details 'SADABS (Sheldrick, 2008)'
_exptl_crystal_colour green-black
_exptl_crystal_density_diffrn 1.167
_exptl_crystal_density_method 'not measured'
_exptl_crystal_description block
_exptl_crystal_F_000 2968
_exptl_crystal_size_max 0.22
_exptl_crystal_size_mid 0.18
_exptl_crystal_size_min 0.10
_refine_diff_density_max 0.460
_refine_diff_density_min -0.492
_refine_diff_density_rms 0.075
_refine_ls_extinction_method none
_refine_ls_goodness_of_fit_ref 1.024
_refine_ls_hydrogen_treatment constr
_refine_ls_matrix_type full
_refine_ls_number_parameters 443
_refine_ls_number_reflns 11504
_refine_ls_number_restraints 4
_refine_ls_restrained_S_all 1.024
_refine_ls_R_factor_all 0.1183
_refine_ls_R_factor_gt 0.0594
_refine_ls_shift/su_max 0.001
_refine_ls_shift/su_mean 0.000
_refine_ls_structure_factor_coef Fsqd
_refine_ls_weighting_details 'calc w=1/[\s^2^(Fo^2^)+(0.0525P)^2^+6.0899P] where P=(Fo^2^+2Fc^2^)/3'
_refine_ls_weighting_scheme calc
_refine_ls_wR_factor_gt 0.1234
_refine_ls_wR_factor_ref 0.1457
_reflns_number_gt 6680
_reflns_number_total 11504
_reflns_threshold_expression >2sigma(I)
_cod_data_source_file c3sc52487f.txt
_cod_data_source_block holkc14
_cod_database_code 1513710

loop_
_symmetry_equiv_pos_as_xyz
'x, y, z'
'-x, y, -z+1/2'
'x+1/2, y+1/2, z'
'-x+1/2, y+1/2, -z+1/2'
'-x, -y, -z'
'x, -y, z-1/2'
'-x+1/2, -y+1/2, -z'
'x+1/2, -y+1/2, z-1/2'

loop_
_atom_site_label
_atom_site_type_symbol
_atom_site_fract_x
_atom_site_fract_y
_atom_site_fract_z
_atom_site_U_iso_or_equiv
_atom_site_adp_type
_atom_site_occupancy
_atom_site_symmetry_multiplicity
_atom_site_calc_flag
_atom_site_refinement_flags
_atom_site_disorder_assembly
_atom_site_disorder_group
Fe1 Fe 0.390976(10) 0.19329(4) 0.251891(16) 0.02017(10) Uani 1 1 d . . .
K1 K 0.449555(18) 0.30525(7) 0.16124(3) 0.03406(16) Uani 1 1 d . . .
O1 O 0.43619(5) 0.3023(2) 0.26259(8) 0.0304(4) Uani 1 1 d . . .
N11 N 0.36810(6) 0.0918(2) 0.30073(9) 0.0189(4) Uani 1 1 d . . .
N21 N 0.35079(6) 0.1647(2) 0.17178(9) 0.0182(4) Uani 1 1 d . . .
C11 C 0.31333(8) -0.0515(3) 0.31454(12) 0.0247(6) Uani 1 1 d . . .
C21 C 0.33350(7) 0.0301(2) 0.27757(11) 0.0191(5) Uani 1 1 d . . .
C31 C 0.31201(7) 0.0337(3) 0.21356(11) 0.0206(5) Uani 1 1 d . . .
H31A H 0.2883 -0.0145 0.2022 0.025 Uiso 1 1 calc R . .
C41 C 0.31818(7) 0.0931(2) 0.16314(11) 0.0190(5) Uani 1 1 d . . .
C51 C 0.28370(7) 0.0748(3) 0.10068(11) 0.0214(5) Uani 1 1 d . . .
C61 C 0.27400(8) 0.0143(4) 0.30501(14) 0.0381(7) Uani 1 1 d . . .
H61A H 0.2779 0.1092 0.3203 0.057 Uiso 1 1 calc R . .
H61B H 0.2612 -0.0386 0.3278 0.057 Uiso 1 1 calc R . .
H61C H 0.2579 0.0141 0.2609 0.057 Uiso 1 1 calc R . .
C71 C 0.30689(10) -0.2008(3) 0.28996(15) 0.0406(8) Uani 1 1 d . . .
H71A H 0.3317 -0.2422 0.2945 0.061 Uiso 1 1 calc R . .
H71B H 0.2900 -0.2004 0.2463 0.061 Uiso 1 1 calc R . .
H71C H 0.2948 -0.2546 0.3136 0.061 Uiso 1 1 calc R . .
C81 C 0.33485(8) -0.0625(3) 0.38468(12) 0.0313(7) Uani 1 1 d . . .
H81A H 0.3387 0.0298 0.4029 0.047 Uiso 1 1 calc R . .
H81B H 0.3599 -0.1065 0.3932 0.047 Uiso 1 1 calc R . .
H81C H 0.3197 -0.1178 0.4026 0.047 Uiso 1 1 calc R . .
C91 C 0.28830(8) 0.1320(3) 0.04250(12) 0.0263(6) Uani 1 1 d . . .
H91A H 0.3091 0.0828 0.0351 0.039 Uiso 1 1 calc R . .
H91B H 0.2946 0.2302 0.0482 0.039 Uiso 1 1 calc R . .
H91C H 0.2642 0.1195 0.0070 0.039 Uiso 1 1 calc R . .
C101 C 0.24851(8) 0.1486(3) 0.10556(13) 0.0286(6) Uani 1 1 d . . .
H10A H 0.2540 0.2471 0.1123 0.043 Uiso 1 1 calc R . .
H10B H 0.2429 0.1104 0.1403 0.043 Uiso 1 1 calc R . .
H10C H 0.2262 0.1352 0.0672 0.043 Uiso 1 1 calc R . .
C111 C 0.27451(8) -0.0803(3) 0.08834(12) 0.0285(6) Uani 1 1 d . . .
H11A H 0.2972 -0.1282 0.0867 0.043 Uiso 1 1 calc R . .
H11B H 0.2530 -0.0917 0.0489 0.043 Uiso 1 1 calc R . .
H11C H 0.2675 -0.1192 0.1216 0.043 Uiso 1 1 calc R . .
C12 C 0.39138(7) 0.1082(3) 0.36412(11) 0.0225(5) Uani 1 1 d . A .
C22 C 0.38703(9) 0.2261(3) 0.39591(13) 0.0314(7) Uani 1 1 d D . .
C32 C 0.41393(11) 0.2488(4) 0.45504(14) 0.0474(10) Uani 1 1 d . A .
H32A H 0.4119 0.3291 0.4769 0.057 Uiso 1 1 calc R . .
C42 C 0.44375(10) 0.1563(5) 0.48280(14) 0.0556(12) Uani 1 1 d . . .
H42A H 0.4619 0.1736 0.5232 0.067 Uiso 1 1 calc R A .
C52 C 0.44674(9) 0.0416(5) 0.45199(15) 0.0522(11) Uani 1 1 d . A .
H52A H 0.4669 -0.0217 0.4719 0.063 Uiso 1 1 calc R . .
C62 C 0.42150(8) 0.0126(3) 0.39229(13) 0.0326(7) Uani 1 1 d . . .
C72 C 0.3544(4) 0.3252(18) 0.3669(7) 0.0424(8) Uani 0.59(6) 1 d PD A 1
H72 H 0.3362 0.2752 0.3302 0.051 Uiso 0.59(6) 1 calc PR A 1
C82 C 0.3637(10) 0.4598(19) 0.3406(15) 0.071(5) Uani 0.59(6) 1 d PD A 1
H82A H 0.3396 0.5038 0.3142 0.107 Uiso 0.59(6) 1 calc PR A 1
H82B H 0.3795 0.4396 0.3162 0.107 Uiso 0.59(6) 1 calc PR A 1
H82C H 0.3777 0.5217 0.3747 0.107 Uiso 0.59(6) 1 calc PR A 1
C92 C 0.33134(12) 0.3542(4) 0.40756(18) 0.0554(10) Uani 0.59(6) 1 d PD A 1
H92A H 0.3260 0.2675 0.4243 0.083 Uiso 0.59(6) 1 calc PR A 1
H92B H 0.3070 0.3989 0.3829 0.083 Uiso 0.59(6) 1 calc PR A 1
H92C H 0.3462 0.4150 0.4416 0.083 Uiso 0.59(6) 1 calc PR A 1
C72' C 0.3546(6) 0.326(3) 0.3674(10) 0.0424(8) Uani 0.41(6) 1 d PD A 5
H72' H 0.3374 0.2932 0.3257 0.051 Uiso 0.41(6) 1 calc PR A 5
C82' C 0.3759(8) 0.458(3) 0.3615(13) 0.053(5) Uani 0.41(6) 1 d PD A 5
H82D H 0.3933 0.4875 0.4026 0.079 Uiso 0.41(6) 1 calc PR A 5
H82E H 0.3571 0.5310 0.3427 0.079 Uiso 0.41(6) 1 calc PR A 5
H82F H 0.3909 0.4395 0.3355 0.079 Uiso 0.41(6) 1 calc PR A 5
C92' C 0.33134(12) 0.3542(4) 0.40756(18) 0.0554(10) Uani 0.41(6) 1 d PD A 5
H92D H 0.3160 0.2727 0.4082 0.083 Uiso 0.41(6) 1 calc PR A 5
H92E H 0.3141 0.4325 0.3907 0.083 Uiso 0.41(6) 1 calc PR A 5
H92F H 0.3488 0.3756 0.4497 0.083 Uiso 0.41(6) 1 calc PR A 5
C102 C 0.42660(9) -0.1128(4) 0.35845(16) 0.0429(8) Uani 1 1 d . A .
H10D H 0.4019 -0.1285 0.3228 0.052 Uiso 1 1 calc R . .
C112 C 0.45847(12) -0.0892(4) 0.3319(2) 0.0679(13) Uani 1 1 d . . .
H11D H 0.4511 -0.0126 0.3025 0.102 Uiso 1 1 calc R A .
H11E H 0.4617 -0.1728 0.3108 0.102 Uiso 1 1 calc R . .
H11F H 0.4828 -0.0673 0.3657 0.102 Uiso 1 1 calc R . .
C122 C 0.43549(11) -0.2436(4) 0.39802(19) 0.0573(11) Uani 1 1 d . . .
H12A H 0.4151 -0.2589 0.4144 0.086 Uiso 1 1 calc R A .
H12B H 0.4603 -0.2329 0.4323 0.086 Uiso 1 1 calc R . .
H12C H 0.4368 -0.3224 0.3726 0.086 Uiso 1 1 calc R . .
C13 C 0.36189(7) 0.2161(3) 0.12382(11) 0.0213(5) Uani 1 1 d . . .
C23 C 0.37848(7) 0.1268(3) 0.09282(11) 0.0220(5) Uani 1 1 d . . .
C33 C 0.38989(8) 0.1801(3) 0.04643(12) 0.0286(6) Uani 1 1 d . . .
H33A H 0.4007 0.1205 0.0247 0.034 Uiso 1 1 calc R . .
C43 C 0.38566(9) 0.3192(3) 0.03165(13) 0.0339(7) Uani 1 1 d . . .
H43A H 0.3929 0.3540 -0.0007 0.041 Uiso 1 1 calc R . .
C53 C 0.37086(9) 0.4067(3) 0.06429(13) 0.0320(7) Uani 1 1 d . . .
H53A H 0.3689 0.5022 0.0549 0.038 Uiso 1 1 calc R . .
C63 C 0.35874(8) 0.3592(3) 0.11048(12) 0.0242(6) Uani 1 1 d . . .
C73 C 0.38512(8) -0.0252(3) 0.10987(12) 0.0267(6) Uani 1 1 d . . .
H73A H 0.3709 -0.0474 0.1376 0.032 Uiso 1 1 calc R . .
C83 C 0.42778(9) -0.0519(4) 0.14605(15) 0.0440(8) Uani 1 1 d . . .
H83A H 0.4365 0.0050 0.1834 0.066 Uiso 1 1 calc R . .
H83B H 0.4426 -0.0286 0.1204 0.066 Uiso 1 1 calc R . .
H83C H 0.4316 -0.1493 0.1576 0.066 Uiso 1 1 calc R . .
C93 C 0.36999(9) -0.1204(3) 0.05393(14) 0.0346(7) Uani 1 1 d . . .
H93A H 0.3423 -0.1045 0.0323 0.052 Uiso 1 1 calc R . .
H93B H 0.3743 -0.2164 0.0677 0.052 Uiso 1 1 calc R . .
H93C H 0.3836 -0.1013 0.0259 0.052 Uiso 1 1 calc R . .
C103 C 0.34169(8) 0.4588(3) 0.14364(13) 0.0283(6) Uani 1 1 d . . .
H10E H 0.3335 0.4043 0.1731 0.034 Uiso 1 1 calc R . .
C113 C 0.37152(9) 0.5653(3) 0.18153(14) 0.0375(7) Uani 1 1 d . . .
H11G H 0.3929 0.5180 0.2133 0.056 Uiso 1 1 calc R . .
H11H H 0.3593 0.6293 0.2013 0.056 Uiso 1 1 calc R . .
H11I H 0.3813 0.6165 0.1541 0.056 Uiso 1 1 calc R . .
C123 C 0.30610(9) 0.5324(3) 0.09906(16) 0.0426(8) Uani 1 1 d . . .
H12D H 0.2862 0.4644 0.0780 0.064 Uiso 1 1 calc R . .
H12E H 0.3131 0.5835 0.0684 0.064 Uiso 1 1 calc R . .
H12F H 0.2962 0.5965 0.1222 0.064 Uiso 1 1 calc R . .
C14 C 0.46125(8) 0.3669(3) 0.31128(13) 0.0299(6) Uani 1 1 d . . .
C24 C 0.47665(8) 0.4941(3) 0.30429(17) 0.0389(8) Uani 1 1 d . . .
H24A H 0.4682 0.5361 0.2647 0.047 Uiso 1 1 calc R . .
C34 C 0.50395(9) 0.5599(4) 0.3540(2) 0.0584(12) Uani 1 1 d . . .
H34A H 0.5141 0.6461 0.3480 0.070 Uiso 1 1 calc R . .
C44 C 0.51650(10) 0.5019(5) 0.4119(2) 0.0643(13) Uani 1 1 d . . .
H44A H 0.5355 0.5466 0.4458 0.077 Uiso 1 1 calc R . .
C54 C 0.50126(10) 0.3791(5) 0.42003(16) 0.0587(12) Uani 1 1 d . . .
H54A H 0.5092 0.3396 0.4601 0.070 Uiso 1 1 calc R . .
C64 C 0.47424(9) 0.3110(4) 0.37050(14) 0.0510(10) Uani 1 1 d . . .
H64A H 0.4644 0.2247 0.3771 0.061 Uiso 1 1 calc R . .

loop_
_atom_site_aniso_label
_atom_site_aniso_U_11
_atom_site_aniso_U_22
_atom_site_aniso_U_33
_atom_site_aniso_U_23
_atom_site_aniso_U_13
_atom_site_aniso_U_12
Fe1 0.02062(18) 0.02420(18) 0.01506(17) 0.00107(15) 0.00580(14) -0.00372(16)
K1 0.0323(3) 0.0476(4) 0.0242(3) -0.0027(3) 0.0126(3) -0.0144(3)
O1 0.0293(10) 0.0414(11) 0.0204(9) -0.0030(9) 0.0091(8) -0.0145(9)
N11 0.0210(11) 0.0204(10) 0.0147(10) 0.0004(8) 0.0057(8) 0.0000(8)
N21 0.0199(10) 0.0202(11) 0.0145(10) -0.0006(8) 0.0062(8) -0.0010(8)
C11 0.0252(13) 0.0272(14) 0.0229(13) 0.0051(11) 0.0105(11) -0.0016(11)
C21 0.0205(12) 0.0200(12) 0.0183(12) 0.0000(9) 0.0089(10) -0.0004(10)
C31 0.0192(12) 0.0226(12) 0.0192(12) -0.0002(10) 0.0062(10) -0.0027(10)
C41 0.0207(12) 0.0183(12) 0.0181(12) -0.0014(9) 0.0073(10) 0.0019(10)
C51 0.0199(12) 0.0238(13) 0.0178(12) -0.0011(10) 0.0039(10) 0.0012(10)
C61 0.0281(15) 0.057(2) 0.0323(16) 0.0110(15) 0.0151(13) 0.0026(15)
C71 0.056(2) 0.0326(16) 0.0368(17) 0.0030(14) 0.0210(16) -0.0133(16)
C81 0.0305(15) 0.0447(17) 0.0221(14) 0.0085(12) 0.0140(12) -0.0067(13)
C91 0.0246(14) 0.0315(14) 0.0183(13) -0.0002(11) 0.0025(11) -0.0014(11)
C101 0.0232(14) 0.0339(15) 0.0257(14) 0.0012(12) 0.0056(12) 0.0022(12)
C111 0.0322(15) 0.0269(14) 0.0235(14) -0.0053(11) 0.0069(12) -0.0049(12)
C12 0.0201(12) 0.0324(14) 0.0158(12) 0.0028(10) 0.0076(10) -0.0069(11)
C22 0.0379(16) 0.0370(16) 0.0230(14) -0.0036(12) 0.0156(13) -0.0129(13)
C32 0.061(2) 0.062(2) 0.0276(16) -0.0169(16) 0.0251(17) -0.0396(19)
C42 0.0308(18) 0.115(4) 0.0149(14) 0.0053(18) 0.0010(13) -0.031(2)
C52 0.0237(16) 0.106(3) 0.0245(16) 0.0199(19) 0.0055(14) -0.0097(18)
C62 0.0185(13) 0.0544(19) 0.0253(14) 0.0124(13) 0.0084(12) -0.0009(13)
C72 0.078(3) 0.0236(15) 0.0364(17) -0.0019(13) 0.0340(18) 0.0019(15)
C82 0.130(13) 0.031(5) 0.076(12) 0.007(7) 0.066(12) -0.002(8)
C92 0.079(3) 0.048(2) 0.052(2) -0.0068(18) 0.039(2) 0.007(2)
C72' 0.078(3) 0.0236(15) 0.0364(17) -0.0019(13) 0.0340(18) 0.0019(15)
C82' 0.096(12) 0.029(6) 0.049(10) 0.018(7) 0.046(9) 0.027(8)
C92' 0.079(3) 0.048(2) 0.052(2) -0.0068(18) 0.039(2) 0.007(2)
C102 0.0367(18) 0.052(2) 0.0453(19) 0.0232(16) 0.0210(16) 0.0229(16)
C112 0.078(3) 0.069(3) 0.084(3) 0.048(2) 0.062(3) 0.046(2)
C122 0.054(2) 0.058(2) 0.074(3) 0.037(2) 0.041(2) 0.0200(19)
C13 0.0200(12) 0.0268(14) 0.0153(11) 0.0010(10) 0.0043(10) -0.0034(10)
C23 0.0234(13) 0.0275(13) 0.0159(12) -0.0006(10) 0.0081(10) -0.0029(11)
C33 0.0305(14) 0.0372(16) 0.0208(13) -0.0029(12) 0.0127(11) -0.0044(13)
C43 0.0459(18) 0.0380(17) 0.0208(13) 0.0025(12) 0.0159(13) -0.0108(14)
C53 0.0457(18) 0.0250(14) 0.0236(14) 0.0026(11) 0.0109(13) -0.0051(13)
C63 0.0270(14) 0.0250(13) 0.0182(12) 0.0026(10) 0.0056(11) -0.0012(11)
C73 0.0334(15) 0.0277(14) 0.0233(14) -0.0007(11) 0.0155(12) 0.0017(12)
C83 0.0437(19) 0.0437(19) 0.0399(19) 0.0028(15) 0.0098(16) 0.0104(16)
C93 0.0438(18) 0.0260(15) 0.0387(17) -0.0054(13) 0.0208(15) 0.0005(13)
C103 0.0342(15) 0.0204(13) 0.0292(15) 0.0018(11) 0.0103(12) -0.0001(11)
C113 0.0444(19) 0.0328(16) 0.0323(16) -0.0058(13) 0.0109(15) -0.0023(14)
C123 0.0429(19) 0.0277(16) 0.0468(19) -0.0036(14) 0.0042(16) 0.0067(14)
C14 0.0205(13) 0.0424(17) 0.0306(15) -0.0114(13) 0.0140(12) -0.0076(12)
C24 0.0247(15) 0.0309(16) 0.057(2) -0.0087(15) 0.0109(15) 0.0025(13)
C34 0.0254(17) 0.0321(18) 0.101(3) -0.030(2) 0.003(2) 0.0013(14)
C44 0.0246(17) 0.088(3) 0.070(3) -0.057(2) 0.0047(18) 0.0035(19)
C54 0.0297(17) 0.121(4) 0.0269(17) -0.024(2) 0.0119(15) -0.020(2)
C64 0.0357(18) 0.093(3) 0.0231(15) -0.0080(18) 0.0100(14) -0.0303(19)

loop_
_atom_type_symbol
_atom_type_description
_atom_type_scat_dispersion_real
_atom_type_scat_dispersion_imag
_atom_type_scat_source
C C 0.0033 0.0016 'International Tables Vol C Tables 4.2.6.8 and 6.1.1.4'
H H 0.0000 0.0000 'International Tables Vol C Tables 4.2.6.8 and 6.1.1.4'
N N 0.0061 0.0033 'International Tables Vol C Tables 4.2.6.8 and 6.1.1.4'
O O 0.0106 0.0060 'International Tables Vol C Tables 4.2.6.8 and 6.1.1.4'
K K 0.2009 0.2494 'International Tables Vol C Tables 4.2.6.8 and 6.1.1.4'
Fe Fe 0.3463 0.8444 'International Tables Vol C Tables 4.2.6.8 and 6.1.1.4'

loop_
_geom_angle_atom_site_label_1
_geom_angle_atom_site_label_2
_geom_angle_atom_site_label_3
_geom_angle
_geom_angle_site_symmetry_1
_geom_angle_site_symmetry_3
N11 Fe1 O1 139.61(8) . .
N11 Fe1 N21 98.09(9) . .
O1 Fe1 N21 122.28(8) . .
O1 K1 C33 118.30(7) . .
O1 K1 C23 92.69(6) . .
C33 K1 C23 26.43(7) . .
O1 K1 C43 123.63(7) . .
C33 K1 C43 26.22(7) . .
C23 K1 C43 46.32(7) . .
O1 K1 C34 114.54(10) . 2_655
C33 K1 C34 118.48(10) . 2_655
C23 K1 C34 142.98(9) . 2_655
C43 K1 C34 96.68(9) . 2_655
O1 K1 C44 139.32(11) . 2_655
C33 K1 C44 94.49(10) . 2_655
C23 K1 C44 120.53(10) . 2_655
C43 K1 C44 76.26(9) . 2_655
C34 K1 C44 25.47(11) 2_655 2_655
O1 K1 C53 102.50(7) . .
C33 K1 C53 45.69(8) . .
C23 K1 C53 53.36(7) . .
C43 K1 C53 25.71(8) . .
C34 K1 C53 94.70(8) 2_655 .
C44 K1 C53 82.85(8) 2_655 .
O1 K1 C24 102.58(8) . 2_655
C33 K1 C24 138.23(9) . 2_655
C23 K1 C24 164.60(8) . 2_655
C43 K1 C24 120.75(8) . 2_655
C34 K1 C24 25.50(8) 2_655 2_655
C44 K1 C24 44.91(10) 2_655 2_655
C53 K1 C24 119.95(8) . 2_655
O1 K1 C54 153.79(9) . 2_655
C33 K1 C54 87.90(9) . 2_655
C23 K1 C54 113.41(9) . 2_655
C43 K1 C54 79.34(8) . 2_655
C34 K1 C54 44.14(12) 2_655 2_655
C44 K1 C54 25.05(11) 2_655 2_655
C53 K1 C54 95.41(8) . 2_655
C24 K1 C54 51.45(10) 2_655 2_655
O1 K1 C13 73.88(6) . .
C33 K1 C13 45.72(7) . .
C23 K1 C13 25.96(7) . .
C43 K1 C13 52.90(7) . .
C34 K1 C13 138.14(8) 2_655 .
C44 K1 C13 126.90(8) 2_655 .
C53 K1 C13 44.85(7) . .
C24 K1 C13 160.24(8) 2_655 .
C54 K1 C13 131.48(8) 2_655 .
O1 K1 C64 134.37(7) . 2_655
C33 K1 C64 103.35(8) . 2_655
C23 K1 C64 124.19(9) . 2_655
C43 K1 C64 101.94(8) . 2_655
C34 K1 C64 51.60(11) 2_655 2_655
C44 K1 C64 44.58(10) 2_655 2_655
C53 K1 C64 120.46(8) . 2_655
C24 K1 C64 43.97(10) 2_655 2_655
C54 K1 C64 25.24(8) 2_655 2_655
C13 K1 C64 148.86(8) . 2_655
O1 K1 C63 78.74(6) . .
C33 K1 C63 53.48(7) . .
C23 K1 C63 46.04(7) . .
C43 K1 C63 45.41(7) . .
C34 K1 C63 112.77(8) 2_655 .
C44 K1 C63 106.63(8) 2_655 .
C53 K1 C63 25.35(7) . .
C24 K1 C63 134.93(8) 2_655 .
C54 K1 C63 120.75(8) 2_655 .
C13 K1 C63 25.73(7) . .
C64 K1 C63 145.68(7) 2_655 .
O1 K1 C14 110.78(7) . 2_655
C33 K1 C14 128.49(8) . 2_655
C23 K1 C14 147.39(8) . 2_655
C43 K1 C14 124.00(8) . 2_655
C34 K1 C14 45.07(8) 2_655 2_655
C44 K1 C14 52.74(8) 2_655 2_655
C53 K1 C14 135.59(8) . 2_655
C24 K1 C14 25.35(8) 2_655 2_655
C54 K1 C14 44.70(8) 2_655 2_655
C13 K1 C14 173.35(8) . 2_655
C64 K1 C14 25.14(8) 2_655 2_655
C63 K1 C14 157.70(7) . 2_655
C14 O1 Fe1 132.51(17) . .
C14 O1 K1 117.42(16) . .
Fe1 O1 K1 109.99(8) . .
C21 N11 C12 126.7(2) . .
C21 N11 Fe1 124.12(17) . .
C12 N11 Fe1 108.74(15) . .
C41 N21 C13 124.9(2) . .
C41 N21 Fe1 123.61(16) . .
C13 N21 Fe1 111.18(15) . .
C81 C11 C61 106.3(2) . .
C81 C11 C71 106.1(2) . .
C61 C11 C71 109.0(2) . .
C81 C11 C21 117.0(2) . .
C61 C11 C21 109.8(2) . .
C71 C11 C21 108.4(2) . .
N11 C21 C31 120.2(2) . .
N11 C21 C11 126.5(2) . .
C31 C21 C11 113.3(2) . .
C41 C31 C21 133.7(2) . .
C41 C31 H31A 113.1 . .
C21 C31 H31A 113.1 . .
N21 C41 C31 120.3(2) . .
N21 C41 C51 126.0(2) . .
C31 C41 C51 113.7(2) . .
C91 C51 C101 105.9(2) . .
C91 C51 C111 106.2(2) . .
C101 C51 C111 109.3(2) . .
C91 C51 C41 117.5(2) . .
C101 C51 C41 108.2(2) . .
C111 C51 C41 109.6(2) . .
C11 C61 H61A 109.5 . .
C11 C61 H61B 109.5 . .
H61A C61 H61B 109.5 . .
C11 C61 H61C 109.5 . .
H61A C61 H61C 109.5 . .
H61B C61 H61C 109.5 . .
C11 C71 H71A 109.5 . .
C11 C71 H71B 109.5 . .
H71A C71 H71B 109.5 . .
C11 C71 H71C 109.5 . .
H71A C71 H71C 109.5 . .
H71B C71 H71C 109.5 . .
C11 C81 H81A 109.5 . .
C11 C81 H81B 109.5 . .
H81A C81 H81B 109.5 . .
C11 C81 H81C 109.5 . .
H81A C81 H81C 109.5 . .
H81B C81 H81C 109.5 . .
C51 C91 H91A 109.5 . .
C51 C91 H91B 109.5 . .
H91A C91 H91B 109.5 . .
C51 C91 H91C 109.5 . .
H91A C91 H91C 109.5 . .
H91B C91 H91C 109.5 . .
C51 C101 H10A 109.5 . .
C51 C101 H10B 109.5 . .
H10A C101 H10B 109.5 . .
C51 C101 H10C 109.5 . .
H10A C101 H10C 109.5 . .
H10B C101 H10C 109.5 . .
C51 C111 H11A 109.5 . .
C51 C111 H11B 109.5 . .
H11A C111 H11B 109.5 . .
C51 C111 H11C 109.5 . .
H11A C111 H11C 109.5 . .
H11B C111 H11C 109.5 . .
C22 C12 N11 119.6(2) . .
C22 C12 C62 121.0(3) . .
N11 C12 C62 119.0(2) . .
C32 C22 C12 118.0(3) . .
C32 C22 C72' 120.3(12) . .
C12 C22 C72' 121.7(12) . .
C32 C22 C72 120.9(9) . .
C12 C22 C72 121.1(8) . .
C42 C32 C22 121.4(3) . .
C42 C32 H32A 119.3 . .
C22 C32 H32A 119.3 . .
C52 C42 C32 119.6(3) . .
C52 C42 H42A 120.2 . .
C32 C42 H42A 120.2 . .
C42 C52 C62 122.6(4) . .
C42 C52 H52A 118.7 . .
C62 C52 H52A 118.7 . .
C52 C62 C12 117.3(3) . .
C52 C62 C102 121.3(3) . .
C12 C62 C102 121.4(3) . .
C22 C72 C92 112.9(6) . .
C22 C72 C82 117.4(17) . .
C92 C72 C82 110.6(10) . .
C22 C72 H72 104.9 . .
C92 C72 H72 104.9 . .
C82 C72 H72 104.9 . .
C22 C72' C82' 102.7(16) . .
C22 C72' H72' 110.3 . .
C82' C72' H72' 110.3 . .
C62 C102 C122 113.5(3) . .
C62 C102 C112 110.7(3) . .
C122 C102 C112 109.6(3) . .
C62 C102 H10D 107.6 . .
C122 C102 H10D 107.6 . .
C112 C102 H10D 107.6 . .
C102 C112 H11D 109.5 . .
C102 C112 H11E 109.5 . .
H11D C112 H11E 109.5 . .
C102 C112 H11F 109.5 . .
H11D C112 H11F 109.5 . .
H11E C112 H11F 109.5 . .
C102 C122 H12A 109.5 . .
C102 C122 H12B 109.5 . .
H12A C122 H12B 109.5 . .
C102 C122 H12C 109.5 . .
H12A C122 H12C 109.5 . .
H12B C122 H12C 109.5 . .
C23 C13 N21 119.8(2) . .
C23 C13 C63 120.5(2) . .
N21 C13 C63 119.5(2) . .
C23 C13 K1 72.91(14) . .
N21 C13 K1 116.71(15) . .
C63 C13 K1 77.72(15) . .
C33 C23 C13 118.9(2) . .
C33 C23 C73 119.6(2) . .
C13 C23 C73 121.5(2) . .
C33 C23 K1 75.03(15) . .
C13 C23 K1 81.13(15) . .
C73 C23 K1 112.59(16) . .
C43 C33 C23 120.9(3) . .
C43 C33 K1 78.95(17) . .
C23 C33 K1 78.54(15) . .
C43 C33 H33A 119.6 . .
C23 C33 H33A 119.6 . .
K1 C33 H33A 113.3 . .
C53 C43 C33 119.6(3) . .
C53 C43 K1 79.11(17) . .
C33 C43 K1 74.83(16) . .
C53 C43 H43A 120.2 . .
C33 C43 H43A 120.2 . .
K1 C43 H43A 116.6 . .
C43 C53 C63 122.0(3) . .
C43 C53 K1 75.19(17) . .
C63 C53 K1 79.85(17) . .
C43 C53 H53A 119.0 . .
C63 C53 H53A 119.0 . .
K1 C53 H53A 116.4 . .
C53 C63 C13 118.1(3) . .
C53 C63 C103 119.9(2) . .
C13 C63 C103 122.0(2) . .
C53 C63 K1 74.80(17) . .
C13 C63 K1 76.55(15) . .
C103 C63 K1 120.20(17) . .
C83 C73 C93 110.6(2) . .
C83 C73 C23 110.2(2) . .
C93 C73 C23 113.0(2) . .
C83 C73 H73A 107.6 . .
C93 C73 H73A 107.6 . .
C23 C73 H73A 107.6 . .
C73 C83 H83A 109.5 . .
C73 C83 H83B 109.5 . .
H83A C83 H83B 109.5 . .
C73 C83 H83C 109.5 . .
H83A C83 H83C 109.5 . .
H83B C83 H83C 109.5 . .
C73 C93 H93A 109.5 . .
C73 C93 H93B 109.5 . .
H93A C93 H93B 109.5 . .
C73 C93 H93C 109.5 . .
H93A C93 H93C 109.5 . .
H93B C93 H93C 109.5 . .
C63 C103 C123 112.0(2) . .
C63 C103 C113 111.8(2) . .
C123 C103 C113 109.8(2) . .
C63 C103 H10E 107.7 . .
C123 C103 H10E 107.7 . .
C113 C103 H10E 107.7 . .
C103 C113 H11G 109.5 . .
C103 C113 H11H 109.5 . .
H11G C113 H11H 109.5 . .
C103 C113 H11I 109.5 . .
H11G C113 H11I 109.5 . .
H11H C113 H11I 109.5 . .
C103 C123 H12D 109.5 . .
C103 C123 H12E 109.5 . .
H12D C123 H12E 109.5 . .
C103 C123 H12F 109.5 . .
H12D C123 H12F 109.5 . .
H12E C123 H12F 109.5 . .
O1 C14 C64 122.6(3) . .
O1 C14 C24 120.5(3) . .
C64 C14 C24 116.9(3) . .
O1 C14 K1 115.74(17) . 2_655
C64 C14 K1 76.81(18) . 2_655
C24 C14 K1 75.34(16) . 2_655
C34 C24 C14 121.3(3) . .
C34 C24 K1 75.60(18) . 2_655
C14 C24 K1 79.31(17) . 2_655
C34 C24 H24A 119.4 . .
C14 C24 H24A 119.4 . .
K1 C24 H24A 116.3 2_655 .
C44 C34 C24 120.7(4) . .
C44 C34 K1 77.5(2) . 2_655
C24 C34 K1 78.89(18) . 2_655
C44 C34 H34A 119.7 . .
C24 C34 H34A 119.7 . .
K1 C34 H34A 114.5 2_655 .
C54 C44 C34 119.0(3) . .
C54 C44 K1 79.3(2) . 2_655
C34 C44 K1 77.1(2) . 2_655
C54 C44 H44A 120.5 . .
C34 C44 H44A 120.5 . .
K1 C44 H44A 113.8 2_655 .
C44 C54 C64 120.9(4) . .
C44 C54 K1 75.7(2) . 2_655
C64 C54 K1 78.4(2) . 2_655
C44 C54 H54A 119.5 . .
C64 C54 H54A 119.5 . .
K1 C54 H54A 117.1 2_655 .
C54 C64 C14 121.2(4) . .
C54 C64 K1 76.34(19) . 2_655
C14 C64 K1 78.05(17) . 2_655
C54 C64 H64A 119.4 . .
C14 C64 H64A 119.4 . .
K1 C64 H64A 116.8 2_655 .

loop_
_geom_bond_atom_site_label_1
_geom_bond_atom_site_label_2
_geom_bond_distance
_geom_bond_site_symmetry_2
Fe1 N11 1.926(2) .
Fe1 O1 1.9293(18) .
Fe1 N21 1.936(2) .
K1 O1 2.5857(19) .
K1 C33 3.034(3) .
K1 C23 3.078(3) .
K1 C43 3.085(3) .
K1 C34 3.117(3) 2_655
K1 C44 3.122(3) 2_655
K1 C53 3.134(3) .
K1 C24 3.158(3) 2_655
K1 C54 3.166(3) 2_655
K1 C13 3.182(3) .
K1 C64 3.192(3) 2_655
K1 C63 3.196(3) .
K1 C14 3.207(3) 2_655
O1 C14 1.332(3) .
N11 C21 1.344(3) .
N11 C12 1.420(3) .
N21 C41 1.352(3) .
N21 C13 1.417(3) .
C11 C81 1.536(4) .
C11 C61 1.541(4) .
C11 C71 1.545(4) .
C11 C21 1.554(4) .
C21 C31 1.410(3) .
C31 C41 1.401(3) .
C31 H31A 0.9500 .
C41 C51 1.558(3) .
C51 C91 1.531(4) .
C51 C101 1.537(4) .
C51 C111 1.549(4) .
C61 H61A 0.9800 .
C61 H61B 0.9800 .
C61 H61C 0.9800 .
C71 H71A 0.9800 .
C71 H71B 0.9800 .
C71 H71C 0.9800 .
C81 H81A 0.9800 .
C81 H81B 0.9800 .
C81 H81C 0.9800 .
C91 H91A 0.9800 .
C91 H91B 0.9800 .
C91 H91C 0.9800 .
C101 H10A 0.9800 .
C101 H10B 0.9800 .
C101 H10C 0.9800 .
C111 H11A 0.9800 .
C111 H11B 0.9800 .
C111 H11C 0.9800 .
C12 C22 1.405(4) .
C12 C62 1.420(4) .
C22 C32 1.391(4) .
C22 C72' 1.502(8) .
C22 C72 1.504(6) .
C32 C42 1.391(6) .
C32 H32A 0.9500 .
C42 C52 1.352(6) .
C42 H42A 0.9500 .
C52 C62 1.391(4) .
C52 H52A 0.9500 .
C62 C102 1.501(5) .
C72 C92 1.523(10) .
C72 C82 1.535(10) .
C72 H72 1.0000 .
C82 H82A 0.9800 .
C82 H82B 0.9800 .
C82 H82C 0.9800 .
C92 H92A 0.9800 .
C92 H92B 0.9800 .
C92 H92C 0.9800 .
C72' C82' 1.541(15) .
C72' H72' 1.0000 .
C82' H82D 0.9800 .
C82' H82E 0.9800 .
C82' H82F 0.9800 .
C102 C122 1.532(4) .
C102 C112 1.546(5) .
C102 H10D 1.0000 .
C112 H11D 0.9800 .
C112 H11E 0.9800 .
C112 H11F 0.9800 .
C122 H12A 0.9800 .
C122 H12B 0.9800 .
C122 H12C 0.9800 .
C13 C23 1.409(4) .
C13 C63 1.420(4) .
C23 C33 1.398(4) .
C23 C73 1.526(4) .
C33 C43 1.389(4) .
C33 H33A 0.9500 .
C43 C53 1.384(4) .
C43 H43A 0.9500 .
C53 C63 1.390(4) .
C53 H53A 0.9500 .
C63 C103 1.517(4) .
C73 C83 1.525(4) .
C73 C93 1.526(4) .
C73 H73A 1.0000 .
C83 H83A 0.9800 .
C83 H83B 0.9800 .
C83 H83C 0.9800 .
C93 H93A 0.9800 .
C93 H93B 0.9800 .
C93 H93C 0.9800 .
C103 C123 1.530(4) .
C103 C113 1.538(4) .
C103 H10E 1.0000 .
C113 H11G 0.9800 .
C113 H11H 0.9800 .
C113 H11I 0.9800 .
C123 H12D 0.9800 .
C123 H12E 0.9800 .
C123 H12F 0.9800 .
C14 C64 1.393(4) .
C14 C24 1.397(4) .
C14 K1 3.207(3) 2_655
C24 C34 1.386(4) .
C24 K1 3.158(3) 2_655
C24 H24A 0.9500 .
C34 C44 1.376(6) .
C34 K1 3.117(3) 2_655
C34 H34A 0.9500 .
C44 C54 1.364(6) .
C44 K1 3.122(3) 2_655
C44 H44A 0.9500 .
C54 C64 1.389(4) .
C54 K1 3.166(3) 2_655
C54 H54A 0.9500 .
C64 K1 3.192(3) 2_655
C64 H64A 0.9500 .

loop_
_geom_torsion_atom_site_label_1
_geom_torsion_atom_site_label_2
_geom_torsion_atom_site_label_3
_geom_torsion_atom_site_label_4
_geom_torsion
_geom_torsion_site_symmetry_1
_geom_torsion_site_symmetry_4
N11 Fe1 O1 C14 -19.4(3) . .
N21 Fe1 O1 C14 158.4(2) . .
N11 Fe1 O1 K1 157.02(10) . .
N21 Fe1 O1 K1 -25.18(13) . .
C33 K1 O1 C14 -174.99(19) . .
C23 K1 O1 C14 178.1(2) . .
C43 K1 O1 C14 -144.93(19) . .
C34 K1 O1 C14 -27.7(2) 2_655 .
C44 K1 O1 C14 -35.3(3) 2_655 .
C53 K1 O1 C14 -128.9(2) . .
C24 K1 O1 C14 -3.9(2) 2_655 .
C54 K1 O1 C14 3.1(3) 2_655 .
C13 K1 O1 C14 -163.8(2) . .
C64 K1 O1 C14 31.7(3) 2_655 .
C63 K1 O1 C14 -137.8(2) . .
C14 K1 O1 C14 21.20(18) 2_655 .
C33 K1 O1 Fe1 7.98(13) . .
C23 K1 O1 Fe1 1.07(10) . .
C43 K1 O1 Fe1 38.03(13) . .
C34 K1 O1 Fe1 155.25(9) 2_655 .
C44 K1 O1 Fe1 147.67(11) 2_655 .
C53 K1 O1 Fe1 54.09(11) . .
C24 K1 O1 Fe1 179.09(9) 2_655 .
C54 K1 O1 Fe1 -173.91(19) 2_655 .
C13 K1 O1 Fe1 19.17(9) . .
C64 K1 O1 Fe1 -145.32(12) 2_655 .
C63 K1 O1 Fe1 45.19(9) . .
C14 K1 O1 Fe1 -155.83(9) 2_655 .
O1 Fe1 N11 C21 176.30(18) . .
N21 Fe1 N11 C21 -1.8(2) . .
O1 Fe1 N11 C12 3.4(2) . .
N21 Fe1 N11 C12 -174.76(17) . .
N11 Fe1 N21 C41 1.0(2) . .
O1 Fe1 N21 C41 -177.54(18) . .
N11 Fe1 N21 C13 -173.07(16) . .
O1 Fe1 N21 C13 8.4(2) . .
C12 N11 C21 C31 173.7(2) . .
Fe1 N11 C21 C31 2.0(3) . .
C12 N11 C21 C11 -7.6(4) . .
Fe1 N11 C21 C11 -179.23(19) . .
C81 C11 C21 N11 0.4(4) . .
C61 C11 C21 N11 121.6(3) . .
C71 C11 C21 N11 -119.4(3) . .
C81 C11 C21 C31 179.3(2) . .
C61 C11 C21 C31 -59.6(3) . .
C71 C11 C21 C31 59.4(3) . .
N11 C21 C31 C41 -1.2(4) . .
C11 C21 C31 C41 179.9(3) . .
C13 N21 C41 C31 172.8(2) . .
Fe1 N21 C41 C31 -0.4(3) . .
C13 N21 C41 C51 -11.0(4) . .
Fe1 N21 C41 C51 175.68(17) . .
C21 C31 C41 N21 0.3(4) . .
C21 C31 C41 C51 -176.3(3) . .
N21 C41 C51 C91 5.7(4) . .
C31 C41 C51 C91 -177.9(2) . .
N21 C41 C51 C101 -114.0(3) . .
C31 C41 C51 C101 62.3(3) . .
N21 C41 C51 C111 126.9(3) . .
C31 C41 C51 C111 -56.7(3) . .
C21 N11 C12 C22 -89.9(3) . .
Fe1 N11 C12 C22 82.8(3) . .
C21 N11 C12 C62 97.0(3) . .
Fe1 N11 C12 C62 -90.3(2) . .
N11 C12 C22 C32 -170.8(2) . .
C62 C12 C22 C32 2.2(4) . .
N11 C12 C22 C72' 8.8(10) . .
C62 C12 C22 C72' -178.2(10) . .
N11 C12 C22 C72 8.9(7) . .
C62 C12 C22 C72 -178.1(7) . .
C12 C22 C32 C42 -1.6(4) . .
C72' C22 C32 C42 178.8(9) . .
C72 C22 C32 C42 178.7(7) . .
C22 C32 C42 C52 -0.2(5) . .
C32 C42 C52 C62 1.5(5) . .
C42 C52 C62 C12 -0.9(5) . .
C42 C52 C62 C102 177.5(3) . .
C22 C12 C62 C52 -1.0(4) . .
N11 C12 C62 C52 172.0(2) . .
C22 C12 C62 C102 -179.4(3) . .
N11 C12 C62 C102 -6.3(4) . .
C32 C22 C72 C92 -52.9(17) . .
C12 C22 C72 C92 127.4(11) . .
C32 C22 C72 C82 77.6(15) . .
C12 C22 C72 C82 -102.1(17) . .
C32 C22 C72' C82' 64.5(14) . .
C12 C22 C72' C82' -115.0(14) . .
C52 C62 C102 C122 44.7(4) . .
C12 C62 C102 C122 -137.0(3) . .
C52 C62 C102 C112 -79.0(4) . .
C12 C62 C102 C112 99.3(3) . .
C41 N21 C13 C23 -78.9(3) . .
Fe1 N21 C13 C23 95.0(2) . .
C41 N21 C13 C63 105.6(3) . .
Fe1 N21 C13 C63 -80.4(2) . .
C41 N21 C13 K1 -163.75(18) . .
Fe1 N21 C13 K1 10.2(2) . .
O1 K1 C13 C23 -134.86(16) . .
C33 K1 C13 C23 31.33(15) . .
C43 K1 C13 C23 64.87(15) . .
C34 K1 C13 C23 116.1(2) 2_655 .
C44 K1 C13 C23 84.8(2) 2_655 .
C53 K1 C13 C23 97.56(17) . .
C24 K1 C13 C23 142.8(2) 2_655 .
C54 K1 C13 C23 52.8(2) 2_655 .
C64 K1 C13 C23 23.4(2) 2_655 .
C63 K1 C13 C23 127.6(2) . .
C14 K1 C13 C23 0.4(7) 2_655 .
O1 K1 C13 N21 -19.51(17) . .
C33 K1 C13 N21 146.7(2) . .
C23 K1 C13 N21 115.4(2) . .
C43 K1 C13 N21 -179.8(2) . .
C34 K1 C13 N21 -128.5(2) 2_655 .
C44 K1 C13 N21 -159.87(19) 2_655 .
C53 K1 C13 N21 -147.1(2) . .
C24 K1 C13 N21 -101.8(3) 2_655 .
C54 K1 C13 N21 168.16(18) 2_655 .
C64 K1 C13 N21 138.80(19) 2_655 .
C63 K1 C13 N21 -117.1(2) . .
C14 K1 C13 N21 115.8(6) 2_655 .
O1 K1 C13 C63 97.55(15) . .
C33 K1 C13 C63 -96.26(17) . .
C23 K1 C13 C63 -127.6(2) . .
C43 K1 C13 C63 -62.72(15) . .
C34 K1 C13 C63 -11.4(2) 2_655 .
C44 K1 C13 C63 -42.8(2) 2_655 .
C53 K1 C13 C63 -30.03(14) . .
C24 K1 C13 C63 15.2(3) 2_655 .
C54 K1 C13 C63 -74.8(2) 2_655 .
C64 K1 C13 C63 -104.1(2) 2_655 .
C14 K1 C13 C63 -127.2(6) 2_655 .
N21 C13 C23 C33 -178.8(2) . .
C63 C13 C23 C33 -3.4(4) . .
K1 C13 C23 C33 -67.4(2) . .
N21 C13 C23 C73 -0.3(4) . .
C63 C13 C23 C73 175.1(2) . .
K1 C13 C23 C73 111.1(2) . .
N21 C13 C23 K1 -111.5(2) . .
C63 C13 C23 K1 64.0(2) . .
O1 K1 C23 C33 166.24(17) . .
C43 K1 C23 C33 30.05(16) . .
C34 K1 C23 C33 27.4(3) 2_655 .
C44 K1 C23 C33 10.9(2) 2_655 .
C53 K1 C23 C33 62.65(17) . .
C24 K1 C23 C33 -6.4(4) 2_655 .
C54 K1 C23 C33 -16.2(2) 2_655 .
C13 K1 C23 C33 123.3(2) . .
C64 K1 C23 C33 -42.3(2) 2_655 .
C63 K1 C23 C33 94.72(18) . .
C14 K1 C23 C33 -56.6(2) 2_655 .
O1 K1 C23 C13 42.98(15) . .
C33 K1 C23 C13 -123.3(2) . .
C43 K1 C23 C13 -93.22(17) . .
C34 K1 C23 C13 -95.9(2) 2_655 .
C44 K1 C23 C13 -112.40(17) 2_655 .
C53 K1 C23 C13 -60.61(15) . .
C24 K1 C23 C13 -129.7(3) 2_655 .
C54 K1 C23 C13 -139.43(16) 2_655 .
C64 K1 C23 C13 -165.60(15) 2_655 .
C63 K1 C23 C13 -28.54(13) . .
C14 K1 C23 C13 -179.91(14) 2_655 .
O1 K1 C23 C73 -77.53(17) . .
C33 K1 C23 C73 116.2(3) . .
C43 K1 C23 C73 146.3(2) . .
C34 K1 C23 C73 143.62(19) 2_655 .
C44 K1 C23 C73 127.09(19) 2_655 .
C53 K1 C23 C73 178.9(2) . .
C24 K1 C23 C73 109.8(3) 2_655 .
C54 K1 C23 C73 100.06(18) 2_655 .
C13 K1 C23 C73 -120.5(2) . .
C64 K1 C23 C73 73.89(19) 2_655 .
C63 K1 C23 C73 -149.1(2) . .
C14 K1 C23 C73 59.6(2) 2_655 .
C13 C23 C33 C43 1.2(4) . .
C73 C23 C33 C43 -177.3(3) . .
K1 C23 C33 C43 -69.6(3) . .
C13 C23 C33 K1 70.7(2) . .
C73 C23 C33 K1 -107.8(2) . .
O1 K1 C33 C43 109.30(18) . .
C23 K1 C33 C43 125.0(3) . .
C34 K1 C33 C43 -36.7(2) 2_655 .
C44 K1 C33 C43 -45.67(19) 2_655 .
C53 K1 C33 C43 29.79(16) . .
C24 K1 C33 C43 -57.6(2) 2_655 .
C54 K1 C33 C43 -69.86(19) 2_655 .
C13 K1 C33 C43 94.21(19) . .
C64 K1 C33 C43 -89.97(19) 2_655 .
C63 K1 C33 C43 61.73(17) . .
C14 K1 C33 C43 -90.15(19) 2_655 .
O1 K1 C33 C23 -15.65(19) . .
C43 K1 C33 C23 -125.0(3) . .
C34 K1 C33 C23 -161.63(17) 2_655 .
C44 K1 C33 C23 -170.63(18) 2_655 .
C53 K1 C33 C23 -95.16(19) . .
C24 K1 C33 C23 177.44(15) 2_655 .
C54 K1 C33 C23 165.19(18) 2_655 .
C13 K1 C33 C23 -30.75(15) . .
C64 K1 C33 C23 145.07(17) 2_655 .
C63 K1 C33 C23 -63.22(16) . .
C14 K1 C33 C23 144.89(16) 2_655 .
C23 C33 C43 C53 1.6(4) . .
K1 C33 C43 C53 -67.7(3) . .
C23 C33 C43 K1 69.4(2) . .
O1 K1 C43 C53 38.5(2) . .
C33 K1 C43 C53 124.9(3) . .
C23 K1 C43 C53 94.65(19) . .
C34 K1 C43 C53 -86.96(18) 2_655 .
C44 K1 C43 C53 -102.3(2) 2_655 .
C24 K1 C43 C53 -95.94(18) 2_655 .
C54 K1 C43 C53 -127.74(19) 2_655 .
C13 K1 C43 C53 61.43(17) . .
C64 K1 C43 C53 -139.04(18) 2_655 .
C63 K1 C43 C53 28.63(15) . .
C14 K1 C43 C53 -125.81(17) 2_655 .
O1 K1 C43 C33 -86.44(19) . .
C23 K1 C43 C33 -30.30(16) . .
C34 K1 C43 C33 148.09(18) 2_655 .
C44 K1 C43 C33 132.8(2) 2_655 .
C53 K1 C43 C33 -124.9(3) . .
C24 K1 C43 C33 139.11(17) 2_655 .
C54 K1 C43 C33 107.3(2) 2_655 .
C13 K1 C43 C33 -63.52(17) . .
C64 K1 C43 C33 96.01(19) 2_655 .
C63 K1 C43 C33 -96.32(19) . .
C14 K1 C43 C33 109.24(18) 2_655 .
C33 C43 C53 C63 -2.2(5) . .
K1 C43 C53 C63 -67.7(3) . .
C33 C43 C53 K1 65.4(3) . .
O1 K1 C53 C43 -147.93(17) . .
C33 K1 C53 C43 -30.40(16) . .
C23 K1 C53 C43 -63.95(17) . .
C34 K1 C53 C43 95.64(19) 2_655 .
C44 K1 C53 C43 73.05(19) 2_655 .
C24 K1 C53 C43 99.41(18) 2_655 .
C54 K1 C53 C43 51.32(19) 2_655 .
C13 K1 C53 C43 -96.68(19) . .
C64 K1 C53 C43 48.1(2) 2_655 .
C63 K1 C53 C43 -127.2(3) . .
C14 K1 C53 C43 73.9(2) 2_655 .
O1 K1 C53 C63 -20.76(17) . .
C33 K1 C53 C63 96.76(18) . .
C23 K1 C53 C63 63.22(16) . .
C43 K1 C53 C63 127.2(3) . .
C34 K1 C53 C63 -137.19(18) 2_655 .
C44 K1 C53 C63 -159.79(19) 2_655 .
C24 K1 C53 C63 -133.42(16) 2_655 .
C54 K1 C53 C63 178.49(18) 2_655 .
C13 K1 C53 C63 30.49(15) . .
C64 K1 C53 C63 175.24(17) 2_655 .
C14 K1 C53 C63 -158.97(15) 2_655 .
C43 C53 C63 C13 0.0(4) . .
K1 C53 C63 C13 -65.3(2) . .
C43 C53 C63 C103 -178.3(3) . .
K1 C53 C63 C103 116.4(2) . .
C43 C53 C63 K1 65.3(3) . .
C23 C13 C63 C53 2.8(4) . .
N21 C13 C63 C53 178.3(2) . .
K1 C13 C63 C53 64.3(2) . .
C23 C13 C63 C103 -178.9(2) . .
N21 C13 C63 C103 -3.5(4) . .
K1 C13 C63 C103 -117.4(2) . .
C23 C13 C63 K1 -61.5(2) . .
N21 C13 C63 K1 113.9(2) . .
O1 K1 C63 C53 159.34(17) . .
C33 K1 C63 C53 -62.16(17) . .
C23 K1 C63 C53 -95.67(18) . .
C43 K1 C63 C53 -29.04(16) . .
C34 K1 C63 C53 47.3(2) 2_655 .
C44 K1 C63 C53 21.0(2) 2_655 .
C24 K1 C63 C53 62.7(2) 2_655 .
C54 K1 C63 C53 -1.7(2) 2_655 .
C13 K1 C63 C53 -124.5(2) . .
C64 K1 C63 C53 -7.3(3) 2_655 .
C14 K1 C63 C53 41.4(3) 2_655 .
O1 K1 C63 C13 -76.18(15) . .
C33 K1 C63 C13 62.32(15) . .
C23 K1 C63 C13 28.81(14) . .
C43 K1 C63 C13 95.44(17) . .
C34 K1 C63 C13 171.75(16) 2_655 .
C44 K1 C63 C13 145.45(17) 2_655 .
C53 K1 C63 C13 124.5(2) . .
C24 K1 C63 C13 -172.79(15) 2_655 .
C54 K1 C63 C13 122.73(17) 2_655 .
C64 K1 C63 C13 117.2(2) 2_655 .
C14 K1 C63 C13 165.92(19) 2_655 .
O1 K1 C63 C103 43.26(19) . .
C33 K1 C63 C103 -178.2(2) . .
C23 K1 C63 C103 148.2(2) . .
C43 K1 C63 C103 -145.1(2) . .
C34 K1 C63 C103 -68.8(2) 2_655 .
C44 K1 C63 C103 -95.1(2) 2_655 .
C53 K1 C63 C103 -116.1(3) . .
C24 K1 C63 C103 -53.4(2) 2_655 .
C54 K1 C63 C103 -117.8(2) 2_655 .
C13 K1 C63 C103 119.4(3) . .
C64 K1 C63 C103 -123.4(2) 2_655 .
C14 K1 C63 C103 -74.6(3) 2_655 .
C33 C23 C73 C83 73.4(3) . .
C13 C23 C73 C83 -105.1(3) . .
K1 C23 C73 C83 -11.7(3) . .
C33 C23 C73 C93 -50.9(3) . .
C13 C23 C73 C93 130.7(3) . .
K1 C23 C73 C93 -136.0(2) . .
C53 C63 C103 C123 58.6(3) . .
C13 C63 C103 C123 -119.6(3) . .
K1 C63 C103 C123 147.7(2) . .
C53 C63 C103 C113 -65.2(3) . .
C13 C63 C103 C113 116.6(3) . .
K1 C63 C103 C113 23.9(3) . .
Fe1 O1 C14 C64 39.3(4) . .
K1 O1 C14 C64 -136.9(3) . .
Fe1 O1 C14 C24 -142.7(2) . .
K1 O1 C14 C24 41.1(3) . .
Fe1 O1 C14 K1 129.74(17) . 2_655
K1 O1 C14 K1 -46.5(2) . 2_655
O1 C14 C24 C34 -177.3(3) . .
C64 C14 C24 C34 0.9(5) . .
K1 C14 C24 C34 -65.8(3) 2_655 .
O1 C14 C24 K1 -111.5(2) . 2_655
C64 C14 C24 K1 66.6(3) . 2_655
C14 C24 C34 C44 -0.4(5) . .
K1 C24 C34 C44 -68.1(3) 2_655 .
C14 C24 C34 K1 67.7(3) . 2_655
C24 C34 C44 C54 -1.0(5) . .
K1 C34 C44 C54 -69.8(3) 2_655 .
C24 C34 C44 K1 68.8(3) . 2_655
C34 C44 C54 C64 1.8(6) . .
K1 C44 C54 C64 -66.8(3) 2_655 .
C34 C44 C54 K1 68.6(3) . 2_655
C44 C54 C64 C14 -1.3(6) . .
K1 C54 C64 C14 -66.6(3) 2_655 .
C44 C54 C64 K1 65.3(3) . 2_655
O1 C14 C64 C54 178.1(3) . .
C24 C14 C64 C54 0.0(5) . .
K1 C14 C64 C54 65.8(3) 2_655 .
O1 C14 C64 K1 112.3(3) . 2_655
C24 C14 C64 K1 -65.8(2) . 2_655
